data_7102441
loop_
_publ_author_name
'Hern\'andez-Arganis, Michelle'
'Hern\'andez-Ortega, Sim\'on'
'Toscano, Rub\'en A'
'Garc\'ia-Montalvo, Ver\'onica'
'Cea-Olivares, Raymundo'

_publ_section_title
;
 A powerful novel strategy for the preparation of discrete inorganic
 carbon-free rings containing alkaline cations.
;
_journal_issue 3
_journal_name_full 'Chemical communications (Cambridge, England)'
_journal_page_first 310
_journal_page_last 311
_journal_paper_doi 10.1039/b311524k
_journal_year 2004
_chemical_formula_sum 'C36 H46 Cs N O9 P2'
_chemical_formula_weight 831.59
_chemical_name_common '(Aquacesium(18-crown-6)) imidobis(diphenylphosphinate-O,O')'
_chemical_name_systematic
;
[Aquacesium(18-crown-6)] imidobis(diphenylphosphinate-O,O')
;
_space_group_IT_number 19
_symmetry_cell_setting orthorhombic
_symmetry_space_group_name_Hall 'P 2ac 2ab'
_symmetry_space_group_name_H-M 'P 21 21 21'
_atom_sites_solution_hydrogens difmap
_atom_sites_solution_primary direct
_atom_sites_solution_secondary difmap
_audit_creation_method SHELXL-97
_cell_angle_alpha 90.00
_cell_angle_beta 90.00
_cell_angle_gamma 90.00
_cell_formula_units_Z 4
_cell_length_a 10.059(1)
_cell_length_b 15.769(3)
_cell_length_c 24.871(3)
_cell_measurement_reflns_used 45
_cell_measurement_temperature 293(2)
_cell_measurement_theta_max 12.50
_cell_measurement_theta_min 2.5
_cell_volume 3945.0(10)
_computing_cell_refinement 'XSCANS ver 2.1 1993'
_computing_data_collection 'XSCANS ver 2.1 1993'
_computing_data_reduction 'XSCANS ver 2.1 1993'
_computing_molecular_graphics 'SHELXTL V 6.10'
_computing_publication_material 'SHELXTL V 6.10'
_computing_structure_refinement 'SHELXL-97 (Sheldrick, 1997)'
_computing_structure_solution 'SHELXS-97 (Sheldrick, 1997)'
_diffrn_ambient_temperature 293(2)
_diffrn_measured_fraction_theta_full 1.000
_diffrn_measured_fraction_theta_max 1.000
_diffrn_measurement_device_type 'Siemens P4/PC diffractometer'
_diffrn_measurement_method \w:2\q
_diffrn_radiation_monochromator graphite
_diffrn_radiation_source 'fine-focus sealed tube'
_diffrn_radiation_type MoK\a
_diffrn_radiation_wavelength 0.71073
_diffrn_reflns_av_R_equivalents 0.0533
_diffrn_reflns_av_sigmaI/netI 0.0754
_diffrn_reflns_limit_h_max 11
_diffrn_reflns_limit_h_min -11
_diffrn_reflns_limit_k_max 18
_diffrn_reflns_limit_k_min -18
_diffrn_reflns_limit_l_max 29
_diffrn_reflns_limit_l_min -29
_diffrn_reflns_number 7784
_diffrn_reflns_theta_full 24.99
_diffrn_reflns_theta_max 25.00
_diffrn_reflns_theta_min 1.50
_diffrn_standards_decay_% 3
_diffrn_standards_interval_count 97
_diffrn_standards_number 3
_exptl_absorpt_coefficient_mu 1.070
_exptl_absorpt_correction_T_max 0.579
_exptl_absorpt_correction_T_min 0.518
_exptl_absorpt_correction_type psi-scan
_exptl_crystal_colour colorless
_exptl_crystal_density_diffrn 1.400
_exptl_crystal_density_method 'not measured'
_exptl_crystal_description prism
_exptl_crystal_F_000 1704
_exptl_crystal_size_max 0.64
_exptl_crystal_size_mid 0.40
_exptl_crystal_size_min 0.40
_refine_diff_density_max 0.699
_refine_diff_density_min -0.594
_refine_diff_density_rms 0.149
_refine_ls_abs_structure_details 'Flack H D (1983), Acta Cryst. A39, 876-881'
_refine_ls_abs_structure_Flack -0.04(3)
_refine_ls_extinction_coef 0.0043(5)
_refine_ls_extinction_expression Fc^*^=kFc[1+0.001xFc^2^\l^3^/sin(2\q)]^-1/4^
_refine_ls_extinction_method SHELXL
_refine_ls_goodness_of_fit_ref 1.048
_refine_ls_hydrogen_treatment mixed
_refine_ls_matrix_type full
_refine_ls_number_parameters 443
_refine_ls_number_reflns 6930
_refine_ls_number_restraints 0
_refine_ls_restrained_S_all 1.048
_refine_ls_R_factor_all 0.0920
_refine_ls_R_factor_gt 0.0586
_refine_ls_shift/su_max 0.003
_refine_ls_shift/su_mean 0.000
_refine_ls_structure_factor_coef Fsqd
_refine_ls_weighting_details 'w=1/[\s^2^(Fo^2^)+(0.0897P)^2^+5.3075P] where P=(Fo^2^+2Fc^2^)/3'
_refine_ls_weighting_scheme calc
_refine_ls_wR_factor_gt 0.1424
_refine_ls_wR_factor_ref 0.1797
_reflns_number_gt 5295
_reflns_number_total 6930
_reflns_threshold_expression >2sigma(I)
_cod_data_source_file b311524k.txt
_cod_data_source_block compound7
_cod_depositor_comments
;
The following automatic conversions were performed:

'_exptl_absorpt_correction_type' tag value 'psi-scans' was replaced
with 'psi-scan' value.

Automatic conversion script
Id: cif_fix_values 1646 2011-03-28 12:23:43Z adriana 

The following automatic conversions were performed:

'_refine_ls_weighting_scheme' value 'calc
w=1/[\s^2^(Fo^2^)+(0.0897P)^2^+5.3075P] where P=(Fo^2^+2Fc^2^)/3' was
changed to 'calc'. New tag '_refine_ls_weighting_details' was
created. The value of the new tag was set to
'w=1/[\s^2^(Fo^2^)+(0.0897P)^2^+5.3075P] where P=(Fo^2^+2Fc^2^)/3'.

Automatic conversion script
Id: cif_fix_values 3143 2015-03-26 13:38:13Z robertas 
;
_cod_database_code 7102441

loop_
_symmetry_equiv_pos_as_xyz
'x, y, z'
'-x+1/2, -y, z+1/2'
'-x, y+1/2, -z+1/2'
'x+1/2, -y+1/2, -z'

loop_
_atom_site_label
_atom_site_type_symbol
_atom_site_fract_x
_atom_site_fract_y
_atom_site_fract_z
_atom_site_U_iso_or_equiv
_atom_site_adp_type
_atom_site_occupancy
_atom_site_calc_flag
_atom_site_refinement_flags
Cs Cs 0.77858(6) 0.89920(4) 0.20031(3) 0.0591(2) Uani 1 d .
P1 P 0.75770(17) 1.10560(14) 0.11786(8) 0.0358(4) Uani 1 d .
O2 O 0.8281(6) 1.0836(4) 0.1688(3) 0.0472(15) Uani 1 d .
P2 P 0.8213(2) 0.96141(15) 0.04884(10) 0.0450(5) Uani 1 d .
O3 O 0.9017(7) 0.9044(5) 0.0838(3) 0.0640(18) Uani 1 d .
N1 N 0.7293(8) 1.0313(4) 0.0750(3) 0.0465(16) Uani 1 d .
O1 O 0.4760(8) 0.8898(9) 0.1957(5) 0.107(4) Uani 1 d .
C2 C 0.4137(19) 0.8210(16) 0.1686(9) 0.142(10) Uani 1 d .
H2A H 0.3422 0.8455 0.1480 0.080 Uiso 1 d R
H2B H 0.3770 0.7800 0.1937 0.080 Uiso 1 d R
C3 C 0.509(3) 0.7737(17) 0.1361(8) 0.143(10) Uani 1 d .
H3A H 0.5492 0.8138 0.1112 0.080 Uiso 1 d R
H3B H 0.4636 0.7307 0.1153 0.080 Uiso 1 d R
O4 O 0.6057(13) 0.7388(8) 0.1664(4) 0.104(4) Uani 1 d .
C5 C 0.701(3) 0.6950(14) 0.1334(9) 0.167(13) Uani 1 d .
H5A H 0.7451 0.7345 0.1096 0.080 Uiso 1 d R
H5B H 0.6517 0.6546 0.1118 0.080 Uiso 1 d R
C6 C 0.799(3) 0.6547(12) 0.1694(10) 0.154(12) Uani 1 d .
H6A H 0.8500 0.6137 0.1489 0.080 Uiso 1 d R
H6B H 0.7512 0.6244 0.1972 0.080 Uiso 1 d R
O7 O 0.8792(12) 0.7170(7) 0.1933(6) 0.116(5) Uani 1 d .
C8 C 0.972(2) 0.6889(16) 0.2320(11) 0.174(14) Uani 1 d .
H8A H 1.0234 0.6469 0.2128 0.080 Uiso 1 d R
H8B H 0.9300 0.6618 0.2627 0.080 Uiso 1 d R
C9 C 1.0481(18) 0.763(2) 0.2567(13) 0.21(2) Uani 1 d .
H9A H 1.0777 0.7958 0.2257 0.080 Uiso 1 d R
H9B H 1.1245 0.7414 0.2755 0.080 Uiso 1 d R
O10 O 0.9637(10) 0.8098(10) 0.2848(6) 0.135(6) Uani 1 d .
C11 C 1.028(3) 0.8768(16) 0.3146(12) 0.185(17) Uani 1 d .
H11A H 1.0612 0.9141 0.2865 0.080 Uiso 1 d R
H11B H 1.1019 0.8555 0.3352 0.080 Uiso 1 d R
C12 C 0.928(4) 0.9329(19) 0.3462(12) 0.22(2) Uani 1 d .
H12A H 0.9781 0.9720 0.3683 0.080 Uiso 1 d R
H12B H 0.8827 0.8938 0.3702 0.080 Uiso 1 d R
O13 O 0.8588(17) 0.9708(9) 0.3116(5) 0.134(6) Uani 1 d .
C14 C 0.757(3) 1.0204(19) 0.3393(8) 0.167(14) Uani 1 d .
H14A H 0.7954 1.0660 0.3604 0.080 Uiso 1 d R
H14B H 0.7146 0.9817 0.3643 0.080 Uiso 1 d R
C15 C 0.653(3) 1.0510(12) 0.3038(11) 0.155(11) Uani 1 d .
H15A H 0.6938 1.0818 0.2742 0.080 Uiso 1 d R
H15B H 0.5942 1.0887 0.3231 0.080 Uiso 1 d R
O16 O 0.5803(13) 0.9827(6) 0.2841(5) 0.103(4) Uani 1 d .
C17 C 0.476(2) 1.0089(14) 0.2513(11) 0.150(11) Uani 1 d .
H17A H 0.5065 1.0437 0.2214 0.080 Uiso 1 d R
H17B H 0.4192 1.0436 0.2738 0.080 Uiso 1 d R
C18 C 0.3985(16) 0.9359(16) 0.2292(10) 0.151(11) Uani 1 d .
H18A H 0.3727 0.8985 0.2586 0.080 Uiso 1 d R
H18B H 0.3201 0.9561 0.2112 0.080 Uiso 1 d R
C19 C 0.8484(8) 1.1911(5) 0.0849(3) 0.0390(18) Uani 1 d .
C20 C 0.9868(9) 1.1926(7) 0.0884(4) 0.050(2) Uani 1 d .
H20 H 1.0310 1.1537 0.1128 0.080 Uiso 1 d R
C21 C 1.0606(11) 1.2505(7) 0.0604(5) 0.062(3) Uani 1 d .
H21 H 1.1553 1.2481 0.0624 0.080 Uiso 1 d R
C22 C 0.9968(12) 1.3103(7) 0.0286(4) 0.062(3) Uani 1 d .
H22 H 1.0498 1.3515 0.0093 0.080 Uiso 1 d R
C23 C 0.8604(11) 1.3114(7) 0.0250(4) 0.059(3) Uani 1 d .
H23 H 0.8178 1.3528 0.0018 0.080 Uiso 1 d R
C24 C 0.7862(10) 1.2508(6) 0.0531(3) 0.0448(18) Uani 1 d .
H24 H 0.6916 1.2511 0.0498 0.080 Uiso 1 d R
C25 C 0.5951(8) 1.1483(6) 0.1341(4) 0.044(2) Uani 1 d .
C26 C 0.5805(10) 1.2140(7) 0.1699(4) 0.055(2) Uani 1 d .
H26 H 0.6590 1.2428 0.1822 0.080 Uiso 1 d R
C27 C 0.4583(12) 1.2417(8) 0.1871(5) 0.072(3) Uani 1 d .
H27 H 0.4527 1.2893 0.2118 0.080 Uiso 1 d R
C28 C 0.3462(11) 1.2040(9) 0.1681(5) 0.072(3) Uani 1 d .
H28 H 0.2613 1.2252 0.1794 0.080 Uiso 1 d R
C29 C 0.3555(10) 1.1376(9) 0.1321(6) 0.075(3) Uani 1 d .
H29 H 0.2762 1.1098 0.1199 0.080 Uiso 1 d R
C30 C 0.4808(9) 1.1111(8) 0.1149(4) 0.058(2) Uani 1 d .
H30 H 0.4868 1.0620 0.0912 0.080 Uiso 1 d R
C31 C 0.7102(10) 0.8959(6) 0.0089(4) 0.053(2) Uani 1 d .
C32 C 0.7587(13) 0.8224(7) -0.0138(5) 0.077(4) Uani 1 d .
H32 H 0.8507 0.8099 -0.0085 0.080 Uiso 1 d R
C33 C 0.6776(16) 0.7691(9) -0.0425(6) 0.089(5) Uani 1 d .
H33 H 0.7141 0.7160 -0.0554 0.080 Uiso 1 d R
C34 C 0.5485(18) 0.7906(10) -0.0526(7) 0.101(5) Uani 1 d .
H34 H 0.4970 0.7561 -0.0772 0.080 Uiso 1 d R
C35 C 0.4992(16) 0.8625(10) -0.0295(8) 0.102(5) Uani 1 d .
H35 H 0.4064 0.8735 -0.0336 0.080 Uiso 1 d R
C36 C 0.5791(13) 0.9171(8) -0.0001(6) 0.079(4) Uani 1 d .
H36 H 0.5417 0.9695 0.0135 0.080 Uiso 1 d R
C37 C 0.9296(10) 1.0081(7) -0.0017(4) 0.054(2) Uani 1 d .
C38 C 0.8878(12) 1.0767(8) -0.0324(4) 0.065(3) Uani 1 d .
H38 H 0.8029 1.1033 -0.0280 0.080 Uiso 1 d R
C39 C 0.9649(16) 1.1089(11) -0.0709(5) 0.087(4) Uani 1 d .
H39 H 0.9432 1.1564 -0.0942 0.080 Uiso 1 d R
C40 C 1.0899(18) 1.0758(11) -0.0822(7) 0.108(6) Uani 1 d .
H40 H 1.1456 1.0933 -0.1121 0.080 Uiso 1 d R
C41 C 1.1325(16) 1.0087(11) -0.0504(8) 0.112(6) Uani 1 d .
H41 H 1.2200 0.9853 -0.0532 0.080 Uiso 1 d R
C42 C 1.0541(13) 0.9754(9) -0.0109(8) 0.095(5) Uani 1 d .
H42 H 1.0781 0.9283 0.0124 0.080 Uiso 1 d R
O43 O 1.0697(11) 0.9873(11) 0.1687(7) 0.187(9) Uani 1 d .
H43A H 1.0894 0.9688 0.1370 0.080 Uiso 1 d R
H43B H 1.0639 1.0416 0.1679 0.080 Uiso 1 d R

loop_
_atom_site_aniso_label
_atom_site_aniso_U_11
_atom_site_aniso_U_22
_atom_site_aniso_U_33
_atom_site_aniso_U_23
_atom_site_aniso_U_13
_atom_site_aniso_U_12
Cs 0.0499(3) 0.0586(3) 0.0686(4) 0.0213(3) 0.0035(3) -0.0016(3)
P1 0.0312(10) 0.0351(9) 0.0411(9) 0.0007(9) 0.0026(7) 0.0000(9)
O2 0.043(3) 0.044(4) 0.055(3) 0.007(3) -0.007(3) 0.001(3)
P2 0.0475(13) 0.0391(11) 0.0485(12) -0.0056(10) 0.0028(10) 0.0015(9)
O3 0.075(5) 0.052(4) 0.065(4) -0.004(4) -0.006(3) 0.019(4)
N1 0.044(4) 0.039(4) 0.057(4) -0.006(3) 0.006(4) 0.000(4)
O1 0.051(4) 0.151(10) 0.118(8) 0.049(9) 0.010(5) 0.023(6)
C2 0.090(13) 0.19(2) 0.145(18) 0.026(17) -0.067(13) -0.062(15)
C3 0.16(2) 0.19(2) 0.081(11) -0.012(14) -0.019(14) -0.077(19)
O4 0.123(9) 0.121(9) 0.067(6) -0.001(6) 0.006(6) -0.054(7)
C5 0.27(4) 0.109(15) 0.121(15) -0.039(13) 0.11(2) -0.04(2)
C6 0.23(3) 0.063(10) 0.16(2) -0.004(11) 0.11(2) 0.001(14)
O7 0.115(8) 0.082(7) 0.153(11) 0.045(8) 0.064(9) 0.037(6)
C8 0.121(17) 0.18(2) 0.22(3) 0.11(2) 0.085(18) 0.110(18)
C9 0.040(8) 0.29(4) 0.30(4) 0.19(3) 0.012(15) 0.033(16)
O10 0.055(6) 0.188(13) 0.162(12) 0.114(11) -0.019(7) -0.011(7)
C11 0.17(2) 0.16(2) 0.22(3) 0.11(2) -0.16(2) -0.098(19)
C12 0.36(6) 0.16(3) 0.14(2) 0.07(2) -0.12(3) -0.14(3)
O13 0.186(13) 0.133(10) 0.081(8) 0.040(8) -0.031(9) -0.079(10)
C14 0.23(3) 0.20(3) 0.070(10) -0.018(14) 0.040(16) -0.10(3)
C15 0.22(3) 0.078(11) 0.17(2) -0.045(14) 0.10(2) -0.037(14)
O16 0.137(10) 0.071(6) 0.101(8) 0.011(5) 0.049(7) 0.000(6)
C17 0.132(18) 0.111(15) 0.21(3) 0.037(16) 0.094(18) 0.071(15)
C18 0.069(10) 0.21(3) 0.18(2) 0.10(2) 0.027(12) 0.062(14)
C19 0.035(4) 0.036(4) 0.046(4) -0.005(4) 0.007(3) -0.002(3)
C20 0.033(4) 0.065(6) 0.052(5) -0.001(5) -0.002(4) -0.003(4)
C21 0.044(5) 0.069(7) 0.073(7) 0.000(6) 0.009(5) -0.009(5)
C22 0.064(6) 0.061(6) 0.062(6) 0.010(5) 0.016(5) -0.011(5)
C23 0.072(7) 0.046(5) 0.060(6) 0.009(5) 0.007(5) -0.007(5)
C24 0.041(4) 0.052(5) 0.042(4) 0.003(4) -0.007(4) -0.001(4)
C25 0.035(4) 0.044(5) 0.053(5) 0.008(4) 0.004(4) 0.004(4)
C26 0.045(5) 0.055(6) 0.065(6) -0.007(5) 0.006(4) 0.014(4)
C27 0.066(7) 0.066(7) 0.084(8) -0.013(6) 0.018(6) 0.026(6)
C28 0.042(6) 0.086(8) 0.087(8) 0.011(7) 0.029(6) 0.013(6)
C29 0.033(5) 0.100(9) 0.093(9) 0.001(7) -0.005(5) -0.003(5)
C30 0.042(5) 0.068(6) 0.063(6) -0.008(5) 0.000(4) -0.001(5)
C31 0.059(5) 0.034(4) 0.064(5) -0.003(4) 0.016(5) -0.009(5)
C32 0.072(8) 0.061(7) 0.099(9) -0.033(6) 0.013(7) -0.014(6)
C33 0.106(11) 0.079(8) 0.083(8) -0.043(7) 0.029(8) -0.024(8)
C34 0.106(12) 0.077(9) 0.120(13) -0.036(9) 0.009(10) -0.044(9)
C35 0.071(8) 0.094(10) 0.140(14) -0.031(10) -0.038(9) -0.013(8)
C36 0.074(8) 0.064(8) 0.098(9) -0.024(7) -0.018(7) 0.000(6)
C37 0.046(5) 0.050(6) 0.065(6) -0.017(5) 0.007(4) -0.011(4)
C38 0.060(6) 0.084(8) 0.053(6) 0.005(5) -0.004(5) -0.006(5)
C39 0.110(11) 0.088(10) 0.063(7) 0.006(7) 0.005(7) -0.035(10)
C40 0.107(12) 0.098(12) 0.118(13) -0.031(10) 0.052(10) -0.052(10)
C41 0.075(10) 0.093(11) 0.166(18) -0.035(12) 0.048(11) -0.008(8)
C42 0.060(7) 0.060(8) 0.164(16) -0.005(8) 0.046(9) 0.004(6)
O43 0.055(6) 0.231(18) 0.28(2) 0.142(17) -0.032(9) -0.018(8)

loop_
_atom_type_symbol
_atom_type_description
_atom_type_scat_dispersion_real
_atom_type_scat_dispersion_imag
_atom_type_scat_source
C C 0.0033 0.0016 'International Tables Vol C Tables 4.2.6.8 and 6.1.1.4'
H H 0.0000 0.0000 'International Tables Vol C Tables 4.2.6.8 and 6.1.1.4'
N N 0.0061 0.0033 'International Tables Vol C Tables 4.2.6.8 and 6.1.1.4'
O O 0.0106 0.0060 'International Tables Vol C Tables 4.2.6.8 and 6.1.1.4'
P P 0.1023 0.0942 'International Tables Vol C Tables 4.2.6.8 and 6.1.1.4'
Cs Cs -0.3680 2.1192 'International Tables Vol C Tables 4.2.6.8 and 6.1.1.4'

loop_
_geom_angle_atom_site_label_1
_geom_angle_atom_site_label_2
_geom_angle_atom_site_label_3
_geom_angle
O1 Cs O7 106.4(4)
O1 Cs O2 101.5(3)
O7 Cs O2 145.9(2)
O1 Cs O13 108.2(4)
O7 Cs O13 108.0(4)
O2 Cs O13 80.7(3)
O1 Cs O10 126.5(3)
O7 Cs O10 54.5(4)
O2 Cs O10 120.1(3)
O13 Cs O10 53.9(5)
O1 Cs O3 111.0(3)
O7 Cs O3 80.9(3)
O2 Cs O3 71.04(19)
O13 Cs O3 135.2(3)
O10 Cs O3 113.2(3)
O1 Cs O16 54.4(4)
O7 Cs O16 129.6(3)
O2 Cs O16 82.9(2)
O13 Cs O16 54.9(4)
O10 Cs O16 96.8(4)
O3 Cs O16 147.2(2)
O1 Cs O4 53.6(4)
O7 Cs O4 54.4(4)
O2 Cs O4 141.1(3)
O13 Cs O4 132.0(3)
O10 Cs O4 98.3(4)
O3 Cs O4 89.5(2)
O16 Cs O4 99.2(3)
O1 Cs O43 152.6(3)
O7 Cs O43 95.0(4)
O2 Cs O43 53.1(3)
O13 Cs O43 80.2(4)
O10 Cs O43 79.9(3)
O3 Cs O43 55.1(3)
O16 Cs O43 122.3(4)
O4 Cs O43 138.4(4)
O1 Cs C5 74.3(5)
O7 Cs C5 39.4(6)
O2 Cs C5 138.3(4)
O13 Cs C5 140.6(5)
O10 Cs C5 92.1(6)
O3 Cs C5 72.2(3)
O16 Cs C5 121.5(4)
O4 Cs C5 22.4(4)
O43 Cs C5 116.2(5)
O1 Cs C3 39.7(5)
O7 Cs C3 73.5(6)
O2 Cs C3 121.1(4)
O13 Cs C3 140.2(4)
O10 Cs C3 118.7(5)
O3 Cs C3 84.6(4)
O16 Cs C3 92.6(5)
O4 Cs C3 20.7(5)
O43 Cs C3 139.5(5)
C5 Cs C3 35.9(6)
O1 Cs C17 38.7(5)
O7 Cs C17 136.7(4)
O2 Cs C17 77.2(4)
O13 Cs C17 74.9(6)
O10 Cs C17 117.7(5)
O3 Cs C17 128.5(4)
O16 Cs C17 21.5(5)
O4 Cs C17 90.7(5)
O43 Cs C17 127.2(5)
C5 Cs C17 112.5(7)
C3 Cs C17 78.3(7)
O2 P1 N1 118.5(4)
O2 P1 C25 109.0(4)
N1 P1 C25 104.9(5)
O2 P1 C19 108.4(4)
N1 P1 C19 109.3(4)
C25 P1 C19 106.0(4)
O2 P1 Cs 47.6(2)
N1 P1 Cs 75.4(3)
C25 P1 Cs 104.1(3)
C19 P1 Cs 146.8(3)
P1 O2 Cs 111.2(3)
O3 P2 N1 119.9(4)
O3 P2 C31 108.1(5)
N1 P2 C31 105.2(5)
O3 P2 C37 108.8(5)
N1 P2 C37 110.7(4)
C31 P2 C37 102.8(4)
O3 P2 Cs 49.2(3)
N1 P2 Cs 73.4(3)
C31 P2 Cs 108.4(3)
C37 P2 Cs 146.3(4)
P2 O3 Cs 109.8(4)
P2 N1 P1 132.6(6)
P2 N1 Cs 83.0(3)
P1 N1 Cs 80.3(3)
C18 O1 C2 116.6(16)
C18 O1 Cs 121.7(13)
C2 O1 Cs 119.7(11)
O1 C2 C3 111.1(15)
O4 C3 C2 111.9(16)
O4 C3 Cs 56.8(9)
C2 C3 Cs 88.3(11)
C3 O4 C5 110.8(17)
C3 O4 Cs 102.5(12)
C5 O4 Cs 99.8(11)
O4 C5 C6 107.9(17)
O4 C5 Cs 57.8(9)
C6 C5 Cs 87.7(13)
O7 C6 C5 109.9(16)
C6 O7 C8 116.6(17)
C6 O7 Cs 119.6(12)
C8 O7 Cs 118.3(14)
O7 C8 C9 111.4(17)
O10 C9 C8 108.4(15)
O10 C9 Cs 54.1(9)
C8 C9 Cs 85.7(10)
C9 O10 C11 112.9(19)
C9 O10 Cs 106.0(13)
C11 O10 Cs 106.3(10)
O10 C11 C12 113(2)
O10 C11 Cs 52.4(7)
C12 C11 Cs 84.1(13)
O13 C12 C11 106(3)
C12 O13 C14 109(2)
C12 O13 Cs 125.6(19)
C14 O13 Cs 115.7(14)
C15 C14 O13 113.3(17)
O16 C15 C14 109.6(19)
O16 C15 Cs 55.9(8)
C14 C15 Cs 87.9(14)
C15 O16 C17 111.9(17)
C15 O16 Cs 102.8(10)
C17 O16 Cs 102.3(10)
O16 C17 C18 112.2(15)
O16 C17 Cs 56.3(7)
C18 C17 Cs 86.7(10)
O1 C18 C17 110.0(15)
C24 C19 C20 118.5(8)
C24 C19 P1 122.4(7)
C20 C19 P1 118.9(7)
C21 C20 C19 121.4(10)
C20 C21 C22 119.6(10)
C23 C22 C21 120.5(10)
C22 C23 C24 119.4(10)
C19 C24 C23 120.7(9)
C26 C25 C30 117.2(9)
C26 C25 P1 121.4(7)
C30 C25 P1 121.1(8)
C27 C26 C25 122.4(11)
C28 C27 C26 119.8(11)
C27 C28 C29 120.0(10)
C28 C29 C30 119.2(11)
C25 C30 C29 121.3(11)
C32 C31 C36 118.4(11)
C32 C31 P2 119.0(9)
C36 C31 P2 122.6(8)
C33 C32 C31 121.2(13)
C34 C33 C32 120.6(13)
C35 C34 C33 118.3(13)
C34 C35 C36 121.8(15)
C31 C36 C35 119.3(13)
C42 C37 C38 118.4(12)
C42 C37 P2 120.6(10)
C38 C37 P2 120.9(8)
C39 C38 C37 121.0(13)
C38 C39 C40 121.9(16)
C41 C40 C39 116.7(14)
C42 C41 C40 121.7(15)
C41 C42 C37 120.2(16)

loop_
_geom_bond_atom_site_label_1
_geom_bond_atom_site_label_2
_geom_bond_distance
Cs O1 3.049(8)
Cs O7 3.051(10)
Cs O2 3.053(6)
Cs O13 3.096(13)
Cs O10 3.143(10)
Cs O3 3.153(7)
Cs O16 3.171(11)
Cs O4 3.183(11)
Cs O43 3.334(12)
Cs C5 3.71(2)
Cs C3 3.71(2)
Cs C17 3.726(16)
P1 O2 1.493(6)
P1 N1 1.609(7)
P1 C25 1.814(9)
P1 C19 1.823(8)
P2 O3 1.489(8)
P2 N1 1.580(7)
P2 C31 1.818(10)
P2 C37 1.818(10)
O1 C18 1.35(2)
O1 C2 1.42(2)
C2 C3 1.46(3)
C3 O4 1.34(3)
O4 C5 1.43(2)
C5 C6 1.48(4)
C6 O7 1.40(3)
O7 C8 1.41(3)
C8 C9 1.53(4)
C9 O10 1.32(3)
O10 C11 1.44(3)
C11 C12 1.55(4)
C12 O13 1.26(3)
O13 C14 1.46(3)
C14 C15 1.45(4)
C15 O16 1.39(2)
O16 C17 1.40(3)
C17 C18 1.49(3)
C19 C24 1.379(12)
C19 C20 1.396(12)
C20 C21 1.368(15)
C21 C22 1.388(16)
C22 C23 1.375(16)
C23 C24 1.400(14)
C25 C26 1.375(14)
C25 C30 1.377(14)
C26 C27 1.372(14)
C27 C28 1.358(19)
C28 C29 1.381(19)
C29 C30 1.396(15)
C31 C32 1.378(14)
C31 C36 1.379(17)
C32 C33 1.372(18)
C33 C34 1.37(2)
C34 C35 1.36(2)
C35 C36 1.385(18)
C37 C42 1.374(16)
C37 C38 1.390(16)
C38 C39 1.334(17)
C39 C40 1.39(2)
C40 C41 1.39(3)
C41 C42 1.36(2)

loop_
_geom_hbond_atom_site_label_D
_geom_hbond_atom_site_label_H
_geom_hbond_atom_site_label_A
_geom_hbond_distance_DH
_geom_hbond_distance_HA
_geom_hbond_distance_DA
_geom_hbond_angle_DHA
O43 H43B O2 0.86 2.46 2.866(15) 109.4
O43 H43A O3 0.86 2.52 3.004(18) 116.4
